data_2223438
loop_
_publ_author_name
'Zhang, Jixu'
'Wu, Jiayi'
'Wang, Jianfeng'
'Li, Yiming'
'Luo, Shuping'

_publ_section_title
;
 3,3'-Difluoro-4,4'-(<i>p</i>-phenylenedioxy)dibenzonitrile
;
_journal_coeditor_code IM2138
_journal_issue 10
_journal_name_full 'Acta Crystallographica Section E'
_journal_page_first o2340
_journal_paper_doi 10.1107/S1600536809035247
_journal_volume 65
_journal_year 2009
_chemical_formula_iupac 'C20 H10 F2 N2 O2'
_chemical_formula_moiety 'C20 H10 F2 N2 O2'
_chemical_formula_sum 'C20 H10 F2 N2 O2'
_chemical_formula_weight 348.30
_chemical_name_systematic
;
3,3'-Difluoro-4,4'-(<i>p</i>-phenylenedioxy)dibenzonitrile
;
_space_group_IT_number 2
_symmetry_cell_setting triclinic
_symmetry_space_group_name_Hall '-P 1'
_symmetry_space_group_name_H-M 'P -1'
_atom_sites_solution_hydrogens geom
_atom_sites_solution_primary direct
_atom_sites_solution_secondary difmap
_audit_creation_method SHELXL-97
_cell_angle_alpha 106.376(3)
_cell_angle_beta 93.698(3)
_cell_angle_gamma 109.085(3)
_cell_formula_units_Z 1
_cell_length_a 6.9800(10)
_cell_length_b 7.6150(10)
_cell_length_c 8.2940(10)
_cell_measurement_reflns_used 1140
_cell_measurement_temperature 293(2)
_cell_measurement_theta_max 54.861
_cell_measurement_theta_min 5.197
_cell_volume 393.70(9)
_computing_cell_refinement 'SAINT (Bruker, 2000)'
_computing_data_collection 'SMART (Bruker, 2001)'
_computing_data_reduction 'SHELXTL (Sheldrick, 2008)'
_computing_molecular_graphics 'SHELXTL (Sheldrick, 2008)'
_computing_publication_material 'SHELXTL (Sheldrick, 2008)'
_computing_structure_refinement 'SHELXL97 (Sheldrick, 2008)'
_computing_structure_solution 'SHELXS97 (Sheldrick, 2008)'
_diffrn_ambient_temperature 293(2)
_diffrn_measured_fraction_theta_full 0.985
_diffrn_measured_fraction_theta_max 0.985
_diffrn_measurement_device_type 'Bruker SMART CCD area-detector'
_diffrn_measurement_method '\f and \w'
_diffrn_radiation_monochromator graphite
_diffrn_radiation_source 'fine-focus sealed tube'
_diffrn_radiation_type MoK\a
_diffrn_radiation_wavelength 0.71073
_diffrn_reflns_av_R_equivalents 0.0647
_diffrn_reflns_av_sigmaI/netI 0.0484
_diffrn_reflns_limit_h_max 7
_diffrn_reflns_limit_h_min -8
_diffrn_reflns_limit_k_max 8
_diffrn_reflns_limit_k_min -9
_diffrn_reflns_limit_l_max 10
_diffrn_reflns_limit_l_min -10
_diffrn_reflns_number 2165
_diffrn_reflns_theta_full 25.99
_diffrn_reflns_theta_max 25.99
_diffrn_reflns_theta_min 2.60
_exptl_absorpt_coefficient_mu 0.113
_exptl_absorpt_correction_T_max 1.00000
_exptl_absorpt_correction_T_min 0.78163
_exptl_absorpt_correction_type multi-scan
_exptl_absorpt_process_details '(SADABS; Sheldrick, 1996)'
_exptl_crystal_colour colorless
_exptl_crystal_density_diffrn 1.469
_exptl_crystal_density_method 'not measured'
_exptl_crystal_description prismatic
_exptl_crystal_F_000 178
_exptl_crystal_size_max 0.421
_exptl_crystal_size_mid 0.369
_exptl_crystal_size_min 0.317
_refine_diff_density_max 0.189
_refine_diff_density_min -0.208
_refine_ls_extinction_coef 0.027(6)
_refine_ls_extinction_expression Fc^*^=kFc[1+0.001xFc^2^\l^3^/sin(2\q)]^-1/4^
_refine_ls_extinction_method 'SHELXL97 (Sheldrick, 2008)'
_refine_ls_goodness_of_fit_ref 1.071
_refine_ls_hydrogen_treatment constr
_refine_ls_matrix_type full
_refine_ls_number_parameters 119
_refine_ls_number_reflns 1529
_refine_ls_number_restraints 0
_refine_ls_restrained_S_all 1.071
_refine_ls_R_factor_all 0.0538
_refine_ls_R_factor_gt 0.0468
_refine_ls_shift/su_max 0.001
_refine_ls_shift/su_mean 0.000
_refine_ls_structure_factor_coef Fsqd
_refine_ls_weighting_details 'calc w=1/[\s^2^(Fo^2^)+(0.0836P)^2^] where P=(Fo^2^+2Fc^2^)/3'
_refine_ls_weighting_scheme calc
_refine_ls_wR_factor_gt 0.1307
_refine_ls_wR_factor_ref 0.1372
_reflns_number_gt 1259
_reflns_number_total 1529
_reflns_threshold_expression I>2\s(I)
_cod_data_source_file im2138.cif
_cod_data_source_block I
_cod_depositor_comments
;
The following automatic conversions were performed:
'_symmetry_cell_setting' value 'Triclinic' changed to 'triclinic'
according to '/home/saulius/struct/CIF-dictionaries/cif_core.dic'
dictionary named 'cif_core.dic' version 2.4.1 from 2010-06-29.

Automatic conversion script
Id: cif_fix_enum 1527 2010-12-29 10:47:43Z saulius 

The following automatic conversions were performed:

'_symmetry_cell_setting' value 'Triclinic' changed to 'triclinic'
according to /home/saulius/struct/CIF-dictionaries/cif_core.dic
dictionary named 'cif_core.dic' version 2.4.1 from 2010-06-29.

Automatic conversion script
Id: cif_fix_values 1715 2011-07-08 13:25:40Z adriana 
;
_cod_original_cell_volume 393.70(10)
_cod_database_code 2223438
_cod_database_fobs_code 2223438

loop_
_symmetry_equiv_pos_as_xyz
'x, y, z'
'-x, -y, -z'

loop_
_atom_site_type_symbol
_atom_site_label
_atom_site_fract_x
_atom_site_fract_y
_atom_site_fract_z
_atom_site_U_iso_or_equiv
_atom_site_adp_type
_atom_site_calc_flag
_atom_site_refinement_flags
_atom_site_occupancy
_atom_site_disorder_assembly
_atom_site_disorder_group
O O1 0.31400(15) 0.41880(17) 0.64633(14) 0.0546(4) Uani d . 1 . .
N N1 0.2645(2) 0.0341(2) 1.2835(2) 0.0706(5) Uani d . 1 . .
F F1 0.21076(16) 0.59370(13) 0.94706(13) 0.0663(4) Uani d . 1 . .
C C1 0.2380(2) 0.4219(2) 0.9251(2) 0.0463(4) Uani d . 1 . .
C C2 0.2823(2) 0.3307(2) 0.77070(18) 0.0443(4) Uani d . 1 . .
C C3 0.3137(2) 0.1573(2) 0.7484(2) 0.0520(4) Uani d . 1 . .
H H3 0.3429 0.0941 0.6448 0.062 Uiso calc R 1 . .
C C4 0.3023(2) 0.0761(2) 0.8780(2) 0.0524(4) Uani d . 1 . .
H H4 0.3229 -0.0419 0.8619 0.063 Uiso calc R 1 . .
C C5 0.2601(2) 0.1714(2) 1.03224(18) 0.0460(4) Uani d . 1 . .
C C6 0.2256(2) 0.3453(2) 1.05636(19) 0.0483(4) Uani d . 1 . .
H H6 0.1949 0.4084 1.1592 0.058 Uiso calc R 1 . .
C C7 0.2590(2) 0.0934(2) 1.1718(2) 0.0535(4) Uani d . 1 . .
C C8 0.1518(2) 0.4580(2) 0.57622(16) 0.0424(4) Uani d . 1 . .
C C9 -0.0514(2) 0.3477(2) 0.56761(18) 0.0478(4) Uani d . 1 . .
H H9 -0.0856 0.2450 0.6129 0.057 Uiso calc R 1 . .
C C10 0.2042(2) 0.6087(2) 0.50919(18) 0.0472(4) Uani d . 1 . .
H H10 0.3420 0.6816 0.5152 0.057 Uiso calc R 1 . .

loop_
_atom_site_aniso_label
_atom_site_aniso_U_11
_atom_site_aniso_U_22
_atom_site_aniso_U_33
_atom_site_aniso_U_12
_atom_site_aniso_U_13
_atom_site_aniso_U_23
O1 0.0475(6) 0.0766(8) 0.0542(7) 0.0254(5) 0.0116(5) 0.0384(6)
N1 0.0775(11) 0.0788(11) 0.0601(9) 0.0206(8) 0.0085(8) 0.0390(8)
F1 0.0825(8) 0.0573(7) 0.0671(7) 0.0349(5) 0.0118(5) 0.0209(5)
C1 0.0428(8) 0.0463(8) 0.0503(9) 0.0176(6) 0.0023(6) 0.0158(7)
C2 0.0385(7) 0.0561(9) 0.0407(8) 0.0150(6) 0.0028(6) 0.0222(7)
C3 0.0585(9) 0.0626(10) 0.0412(8) 0.0290(8) 0.0095(7) 0.0172(7)
C4 0.0578(9) 0.0548(9) 0.0510(9) 0.0258(7) 0.0070(7) 0.0206(7)
C5 0.0397(8) 0.0560(9) 0.0429(8) 0.0144(6) 0.0018(6) 0.0211(7)
C6 0.0451(8) 0.0586(9) 0.0389(8) 0.0177(7) 0.0049(6) 0.0141(7)
C7 0.0481(9) 0.0621(10) 0.0496(9) 0.0149(7) 0.0036(7) 0.0238(8)
C8 0.0453(8) 0.0489(8) 0.0338(7) 0.0167(6) 0.0029(6) 0.0160(6)
C9 0.0496(9) 0.0461(8) 0.0472(9) 0.0093(6) 0.0032(6) 0.0247(7)
C10 0.0401(8) 0.0512(9) 0.0454(8) 0.0058(6) 0.0033(6) 0.0217(7)

loop_
_atom_type_symbol
_atom_type_description
_atom_type_scat_dispersion_real
_atom_type_scat_dispersion_imag
_atom_type_scat_source
C C 0.0033 0.0016 'International Tables Vol C Tables 4.2.6.8 and 6.1.1.4'
H H 0.0000 0.0000 'International Tables Vol C Tables 4.2.6.8 and 6.1.1.4'
N N 0.0061 0.0033 'International Tables Vol C Tables 4.2.6.8 and 6.1.1.4'
O O 0.0106 0.0060 'International Tables Vol C Tables 4.2.6.8 and 6.1.1.4'
F F 0.0171 0.0103 'International Tables Vol C Tables 4.2.6.8 and 6.1.1.4'

loop_
_geom_angle_atom_site_label_1
_geom_angle_atom_site_label_2
_geom_angle_atom_site_label_3
_geom_angle_site_symmetry_1
_geom_angle_site_symmetry_3
_geom_angle
_geom_angle_publ_flag
C2 O1 C8 . . 118.23(11) ?
F1 C1 C6 . . 119.41(14) ?
F1 C1 C2 . . 118.49(13) ?
C6 C1 C2 . . 122.08(14) ?
C3 C2 O1 . . 119.59(13) ?
C3 C2 C1 . . 118.81(13) ?
O1 C2 C1 . . 121.32(13) ?
C2 C3 C4 . . 120.60(14) ?
C2 C3 H3 . . 119.7 ?
C4 C3 H3 . . 119.7 ?
C3 C4 C5 . . 119.53(15) ?
C3 C4 H4 . . 120.2 ?
C5 C4 H4 . . 120.2 ?
C4 C5 C6 . . 120.67(13) ?
C4 C5 C7 . . 120.00(15) ?
C6 C5 C7 . . 119.29(14) ?
C1 C6 C5 . . 118.30(14) ?
C1 C6 H6 . . 120.8 ?
C5 C6 H6 . . 120.8 ?
N1 C7 C5 . . 177.94(17) ?
C10 C8 C9 . . 120.96(13) ?
C10 C8 O1 . . 116.41(12) ?
C9 C8 O1 . . 122.58(12) ?
C8 C9 C10 . 2_566 119.29(13) ?
C8 C9 H9 . . 120.4 ?
C10 C9 H9 2_566 . 120.4 ?
C8 C10 C9 . 2_566 119.75(13) ?
C8 C10 H10 . . 120.1 ?
C9 C10 H10 2_566 . 120.1 ?

loop_
_geom_bond_atom_site_label_1
_geom_bond_atom_site_label_2
_geom_bond_site_symmetry_2
_geom_bond_distance
_geom_bond_publ_flag
O1 C2 . 1.3731(16) ?
O1 C8 . 1.3943(16) ?
N1 C7 . 1.143(2) ?
F1 C1 . 1.3469(17) ?
C1 C6 . 1.368(2) ?
C1 C2 . 1.381(2) ?
C2 C3 . 1.372(2) ?
C3 C4 . 1.378(2) ?
C3 H3 . 0.9300 ?
C4 C5 . 1.384(2) ?
C4 H4 . 0.9300 ?
C5 C6 . 1.385(2) ?
C5 C7 . 1.442(2) ?
C6 H6 . 0.9300 ?
C8 C10 . 1.3678(19) ?
C8 C9 . 1.377(2) ?
C9 C10 2_566 1.385(2) ?
C9 H9 . 0.9300 ?
C10 C9 2_566 1.385(2) ?
C10 H10 . 0.9300 ?

loop_
_geom_hbond_atom_site_label_D
_geom_hbond_atom_site_label_H
_geom_hbond_atom_site_label_A
_geom_hbond_site_symmetry_A
_geom_hbond_distance_DH
_geom_hbond_distance_HA
_geom_hbond_distance_DA
_geom_hbond_angle_DHA
C9 H9 N1 2_557 0.93 2.50 3.410(2) 166.0

loop_
_geom_torsion_atom_site_label_1
_geom_torsion_atom_site_label_2
_geom_torsion_atom_site_label_3
_geom_torsion_atom_site_label_4
_geom_torsion_site_symmetry_1
_geom_torsion_site_symmetry_2
_geom_torsion_site_symmetry_3
_geom_torsion_site_symmetry_4
_geom_torsion
_geom_torsion_publ_flag
C8 O1 C2 C3 . . . . 123.31(15) ?
C8 O1 C2 C1 . . . . -62.84(18) ?
F1 C1 C2 C3 . . . . 178.88(13) ?
C6 C1 C2 C3 . . . . 0.4(2) ?
F1 C1 C2 O1 . . . . 5.0(2) ?
C6 C1 C2 O1 . . . . -173.52(13) ?
O1 C2 C3 C4 . . . . 173.66(13) ?
C1 C2 C3 C4 . . . . -0.3(2) ?
C2 C3 C4 C5 . . . . -0.4(2) ?
C3 C4 C5 C6 . . . . 1.2(2) ?
C3 C4 C5 C7 . . . . -176.60(14) ?
F1 C1 C6 C5 . . . . -178.13(13) ?
C2 C1 C6 C5 . . . . 0.4(2) ?
C4 C5 C6 C1 . . . . -1.1(2) ?
C7 C5 C6 C1 . . . . 176.65(13) ?
C4 C5 C7 N1 . . . . 80(5) ?
C6 C5 C7 N1 . . . . -98(5) ?
C2 O1 C8 C10 . . . . 154.42(13) ?
C2 O1 C8 C9 . . . . -28.1(2) ?
C10 C8 C9 C10 . . . 2_566 -0.4(2) ?
O1 C8 C9 C10 . . . 2_566 -177.78(13) ?
C9 C8 C10 C9 . . . 2_566 0.4(2) ?
O1 C8 C10 C9 . . . 2_566 177.93(12) ?
